data_1552876
loop_
_publ_author_name
'Romanov, Alexander S.'
'Jones, Saul T. E.'
'Gu, Qinying'
'Conaghan, Patrick J.'
'Drummond, Bluebell H.'
'Feng, Jiale'
'Chotard, Florian'
'Buizza, Leonardo'
'Foley, Morgan'
'Linnolahti, Mikko'
'Credgington, Dan'
'Bochmann, Manfred'

_publ_section_title
;
 Carbene metal amide photoemitters: tailoring conformationally flexible
 amides for full color range emissions including white-emitting OLED.
;
_journal_issue 2
_journal_name_full 'Chemical science'
_journal_page_first 435
_journal_page_last 446
_journal_paper_doi 10.1039/c9sc04589a
_journal_volume 11
_journal_year 2020
_chemical_formula_moiety 'C39 H45 Au N4 O4 S'
_chemical_formula_sum 'C39 H45 Au N4 O4 S'
_chemical_formula_weight 862.81
_space_group_crystal_system triclinic
_space_group_IT_number 2
_space_group_name_Hall '-P 1'
_space_group_name_H-M_alt 'P -1'
_atom_sites_solution_hydrogens geom
_audit_creation_method SHELXL-2018/3
_audit_update_record
;
2019-04-19 deposited with the CCDC.	2019-11-12 downloaded from the CCDC.
;
_cell_angle_alpha 71.713(2)
_cell_angle_beta 76.289(2)
_cell_angle_gamma 70.466(2)
_cell_formula_units_Z 2
_cell_length_a 10.7063(2)
_cell_length_b 13.5187(3)
_cell_length_c 13.5554(2)
_cell_measurement_reflns_used 9753
_cell_measurement_temperature 140(2)
_cell_measurement_theta_max 32.4960
_cell_measurement_theta_min 3.2870
_cell_volume 1736.40(6)
_computing_cell_refinement
;                                                         
CrysAlisPro, Agilent Technologies,                        
Version 1.171.37.35 (release 13-08-2014 CrysAlis171 .NET) 
(compiled Aug 13 2014,18:06:01)                           
;
_computing_data_collection
;                                                         
CrysAlisPro, Agilent Technologies,                        
Version 1.171.37.35 (release 13-08-2014 CrysAlis171 .NET) 
(compiled Aug 13 2014,18:06:01)                           
;
_computing_data_reduction
;                                                         
CrysAlisPro, Agilent Technologies,                        
Version 1.171.37.35 (release 13-08-2014 CrysAlis171 .NET) 
(compiled Aug 13 2014,18:06:01)                           
;
_computing_structure_refinement 'SHELXL-2018/3 (Sheldrick, 2018)'
_computing_structure_solution 'SHELXS-97 (Sheldrick, 2008)'
_diffrn_ambient_temperature 140(2)
_diffrn_detector_area_resol_mean 16.0050
_diffrn_measured_fraction_theta_full 0.998
_diffrn_measured_fraction_theta_max 0.998
_diffrn_measurement_device_type 'Oxford Diffraction Xcalibur 3/Sapphire3 CCD'
_diffrn_measurement_method 'Thin slice \w scans'
_diffrn_radiation_type MoK\a
_diffrn_radiation_wavelength 0.71073
_diffrn_reflns_av_R_equivalents 0.0303
_diffrn_reflns_av_unetI/netI 0.0466
_diffrn_reflns_Laue_measured_fraction_full 0.998
_diffrn_reflns_Laue_measured_fraction_max 0.998
_diffrn_reflns_limit_h_max 14
_diffrn_reflns_limit_h_min -14
_diffrn_reflns_limit_k_max 14
_diffrn_reflns_limit_k_min -17
_diffrn_reflns_limit_l_max 17
_diffrn_reflns_limit_l_min -17
_diffrn_reflns_number 16604
_diffrn_reflns_point_group_measured_fraction_full 0.998
_diffrn_reflns_point_group_measured_fraction_max 0.998
_diffrn_reflns_theta_full 25.242
_diffrn_reflns_theta_max 28.000
_diffrn_reflns_theta_min 2.967
_diffrn_source 'Enhance (Mo) X-ray Source'
_exptl_absorpt_coefficient_mu 4.344
_exptl_absorpt_correction_T_max 1.00000
_exptl_absorpt_correction_T_min 0.64935
_exptl_absorpt_correction_type multi-scan
_exptl_absorpt_process_details
;                                                         
CrysAlisPro, Agilent Technologies,                        
Version 1.171.37.35 (release 13-08-2014 CrysAlis171 .NET) 
(compiled Aug 13 2014,18:06:01)                           
Empirical absorption correction using spherical harmonics,
 implemented in SCALE3 ABSPACK scaling algorithm.         
;
_exptl_crystal_colour red
_exptl_crystal_density_diffrn 1.650
_exptl_crystal_density_meas ?
_exptl_crystal_density_method 'not measured'
_exptl_crystal_description plate
_exptl_crystal_F_000 868
_exptl_crystal_preparation Luminescent
_exptl_crystal_recrystallization_method 'Re-crystallisation from solvent: CH2Cl2 and hexane'
_exptl_crystal_size_max 0.390
_exptl_crystal_size_mid 0.250
_exptl_crystal_size_min 0.080
_refine_diff_density_max 1.834
_refine_diff_density_min -1.943
_refine_diff_density_rms 0.121
_refine_ls_extinction_method none
_refine_ls_goodness_of_fit_ref 0.975
_refine_ls_hydrogen_treatment constr
_refine_ls_matrix_type full
_refine_ls_number_parameters 448
_refine_ls_number_reflns 8360
_refine_ls_number_restraints 0
_refine_ls_restrained_S_all 0.975
_refine_ls_R_factor_all 0.0309
_refine_ls_R_factor_gt 0.0270
_refine_ls_shift/su_max 0.001
_refine_ls_shift/su_mean 0.000
_refine_ls_structure_factor_coef Fsqd
_refine_ls_weighting_details 'w=1/[\s^2^(Fo^2^)+(0.0300P)^2^+0.1000P] where P=(Fo^2^+2Fc^2^)/3'
_refine_ls_weighting_scheme calc
_refine_ls_wR_factor_gt 0.0580
_refine_ls_wR_factor_ref 0.0597
_reflns_Friedel_coverage 0.000
_reflns_number_gt 7735
_reflns_number_total 8360
_reflns_threshold_expression 'I > 2\s(I)'
_cod_data_source_file c9sc04589a2.cif
_cod_data_source_block a
_cod_depositor_comments
;
The following automatic conversions were performed:

data item '_exptl_crystal_density_meas' value 'not measured' was
changed to '?' -- the value is perceived as not measured.

Automatic conversion script
Id: cif_fix_values 6909 2019-04-08 15:41:33Z antanas 

 Adding full bibliography for 1552876--1552882.cif.

 Adding full bibliography for 1552876--1552882.cif.
;
_cod_database_code 1552876
_shelx_shelxl_version_number 2018/3
_shelx_space_group_comment
;
The symmetry employed for this shelxl refinement is uniquely defined
by the following loop, which should always be used as a source of
symmetry information in preference to the above space-group names.
They are only intended as comments.
;
_shelx_estimated_absorpt_t_min 0.282
_shelx_estimated_absorpt_t_max 0.723

loop_
_space_group_symop_operation_xyz
'x, y, z'
'-x, -y, -z'

loop_
_atom_site_label
_atom_site_type_symbol
_atom_site_fract_x
_atom_site_fract_y
_atom_site_fract_z
_atom_site_U_iso_or_equiv
_atom_site_adp_type
_atom_site_occupancy
_atom_site_site_symmetry_order
_atom_site_calc_flag
_atom_site_refinement_flags_posn
_atom_site_refinement_flags_adp
S1 S 0.22845(7) 0.82263(7) 0.13970(6) 0.02278(16) Uani 1 1 d . .
O4 O -0.2575(2) 0.8218(2) 0.32391(19) 0.0302(5) Uani 1 1 d . .
N1 N 0.6822(2) 0.24053(19) 0.24637(17) 0.0127(5) Uani 1 1 d . .
N2 N 0.3652(2) 0.5852(2) 0.25791(19) 0.0171(5) Uani 1 1 d . .
N4 N -0.1970(3) 0.7255(2) 0.3596(2) 0.0235(6) Uani 1 1 d . .
C1 C 0.5509(3) 0.2713(2) 0.2573(2) 0.0124(5) Uani 1 1 d . .
O2 O 0.6565(2) 0.95584(19) 0.05133(18) 0.0269(5) Uani 1 1 d . .
C7 C 0.8569(3) 0.3813(3) 0.3426(2) 0.0192(6) Uani 1 1 d . .
H7A H 0.871153 0.386958 0.405489 0.023 Uiso 1 1 calc R U
N3 N 0.7037(2) 0.8588(2) 0.0908(2) 0.0215(5) Uani 1 1 d . .
C2 C 0.5022(3) 0.1796(2) 0.2515(2) 0.0137(5) Uani 1 1 d . .
O3 O -0.2541(2) 0.6577(2) 0.41571(18) 0.0310(5) Uani 1 1 d . .
C5 C 0.7589(3) 0.3106(2) 0.2489(2) 0.0144(5) Uani 1 1 d . .
O1 O 0.8248(2) 0.8169(2) 0.0927(2) 0.0362(6) Uani 1 1 d . .
C6 C 0.7795(3) 0.3149(2) 0.3457(2) 0.0153(6) Uani 1 1 d . .
C39 C 0.2272(3) 0.6239(2) 0.2815(2) 0.0161(6) Uani 1 1 d . .
C33 C 0.3952(3) 0.7677(2) 0.1668(2) 0.0170(6) Uani 1 1 d . .
C17 C 0.4405(3) 0.1201(2) 0.3619(2) 0.0160(6) Uani 1 1 d . .
H17A H 0.506067 0.094647 0.410486 0.019 Uiso 1 1 calc R U
C3 C 0.6325(3) 0.1048(2) 0.2057(2) 0.0164(6) Uani 1 1 d . .
H3A H 0.633872 0.029262 0.235818 0.020 Uiso 1 1 calc R U
H3B H 0.638296 0.120705 0.130059 0.020 Uiso 1 1 calc R U
C28 C 0.4432(3) 0.6564(3) 0.2184(2) 0.0177(6) Uani 1 1 d . .
C4 C 0.7501(3) 0.1266(2) 0.2334(2) 0.0158(6) Uani 1 1 d . .
C8 C 0.9127(3) 0.4389(3) 0.2490(2) 0.0192(6) Uani 1 1 d . .
H8A H 0.968286 0.479101 0.248833 0.023 Uiso 1 1 calc R U
C32 C 0.4780(3) 0.8347(2) 0.1272(2) 0.0188(6) Uani 1 1 d . .
H32A H 0.443811 0.907889 0.095268 0.023 Uiso 1 1 calc R U
C29 C 0.5800(3) 0.6181(3) 0.2288(2) 0.0202(6) Uani 1 1 d . .
H29A H 0.614573 0.546350 0.264939 0.024 Uiso 1 1 calc R U
C9 C 0.8852(3) 0.4360(2) 0.1556(2) 0.0182(6) Uani 1 1 d . .
H9A H 0.920708 0.476853 0.092877 0.022 Uiso 1 1 calc R U
C37 C 0.0171(3) 0.5860(3) 0.3748(2) 0.0200(6) Uani 1 1 d . .
H37A H -0.028480 0.536853 0.418614 0.024 Uiso 1 1 calc R U
C22 C 0.3122(3) 0.1965(3) 0.4057(2) 0.0190(6) Uani 1 1 d . .
H22A H 0.277887 0.159199 0.475339 0.023 Uiso 1 1 calc R U
H22B H 0.332058 0.259301 0.411401 0.023 Uiso 1 1 calc R U
C24 C 0.2609(3) 0.2946(3) 0.2242(2) 0.0195(6) Uani 1 1 d . .
H24A H 0.277697 0.358887 0.229421 0.023 Uiso 1 1 calc R U
H24B H 0.195058 0.317562 0.177262 0.023 Uiso 1 1 calc R U
C27 C 0.8700(3) 0.1212(3) 0.1458(2) 0.0218(6) Uani 1 1 d . .
H27A H 0.935111 0.146692 0.161095 0.033 Uiso 1 1 calc R U
H27B H 0.840731 0.166049 0.080280 0.033 Uiso 1 1 calc R U
H27C H 0.909461 0.047521 0.141013 0.033 Uiso 1 1 calc R U
C23 C 0.3593(3) 0.1226(3) 0.1690(2) 0.0198(6) Uani 1 1 d . .
H23A H 0.440068 0.074658 0.140423 0.024 Uiso 1 1 calc R U
H23B H 0.294432 0.146950 0.121023 0.024 Uiso 1 1 calc R U
C11 C 0.7660(3) 0.3865(3) 0.0479(2) 0.0206(6) Uani 1 1 d . .
H11A H 0.719408 0.332101 0.057657 0.025 Uiso 1 1 calc R U
C20 C 0.1748(3) 0.1356(3) 0.3224(2) 0.0249(7) Uani 1 1 d . .
H20A H 0.107758 0.159988 0.276201 0.030 Uiso 1 1 calc R U
H20B H 0.139041 0.096670 0.390591 0.030 Uiso 1 1 calc R U
C13 C 0.8878(4) 0.3693(3) -0.0381(2) 0.0322(8) Uani 1 1 d . .
H13A H 0.951809 0.301211 -0.013592 0.048 Uiso 1 1 calc R U
H13B H 0.928351 0.427176 -0.054398 0.048 Uiso 1 1 calc R U
H13C H 0.859418 0.368879 -0.099956 0.048 Uiso 1 1 calc R U
C36 C -0.0522(3) 0.6917(3) 0.3331(2) 0.0192(6) Uani 1 1 d . .
C18 C 0.4058(3) 0.0221(3) 0.3526(2) 0.0210(6) Uani 1 1 d . .
H18A H 0.486269 -0.027840 0.326388 0.025 Uiso 1 1 calc R U
H18B H 0.369916 -0.015838 0.421275 0.025 Uiso 1 1 calc R U
C31 C 0.6144(3) 0.7905(3) 0.1360(2) 0.0190(6) Uani 1 1 d . .
C30 C 0.6648(3) 0.6842(3) 0.1867(2) 0.0216(6) Uani 1 1 d . .
H30A H 0.755409 0.656238 0.193000 0.026 Uiso 1 1 calc R U
C25 C 0.3915(3) 0.2205(2) 0.1800(2) 0.0156(6) Uani 1 1 d . .
H25A H 0.425008 0.260521 0.110341 0.019 Uiso 1 1 calc R U
C10 C 0.8064(3) 0.3743(2) 0.1522(2) 0.0164(6) Uani 1 1 d . .
C26 C 0.7986(3) 0.0520(3) 0.3359(2) 0.0217(6) Uani 1 1 d . .
H26A H 0.865735 0.075414 0.351141 0.033 Uiso 1 1 calc R U
H26B H 0.836163 -0.021094 0.329088 0.033 Uiso 1 1 calc R U
H26C H 0.724504 0.054875 0.392049 0.033 Uiso 1 1 calc R U
C34 C 0.1523(3) 0.7323(2) 0.2396(2) 0.0168(6) Uani 1 1 d . .
C14 C 0.7142(3) 0.2597(3) 0.4522(2) 0.0210(6) Uani 1 1 d . .
H14A H 0.668354 0.213350 0.440701 0.025 Uiso 1 1 calc R U
C38 C 0.1551(3) 0.5537(3) 0.3508(2) 0.0190(6) Uani 1 1 d . .
H38A H 0.201640 0.483102 0.381647 0.023 Uiso 1 1 calc R U
C35 C 0.0143(3) 0.7657(3) 0.2660(2) 0.0187(6) Uani 1 1 d . .
H35A H -0.033460 0.837147 0.239004 0.022 Uiso 1 1 calc R U
C21 C 0.2068(3) 0.2332(3) 0.3330(2) 0.0213(6) Uani 1 1 d . .
H21A H 0.124950 0.281436 0.361756 0.026 Uiso 1 1 calc R U
C12 C 0.6695(3) 0.4999(3) 0.0126(3) 0.0294(8) Uani 1 1 d . .
H12A H 0.591276 0.509276 0.064704 0.044 Uiso 1 1 calc R U
H12B H 0.643754 0.507083 -0.053044 0.044 Uiso 1 1 calc R U
H12C H 0.713294 0.554128 0.004087 0.044 Uiso 1 1 calc R U
C19 C 0.3022(3) 0.0606(3) 0.2774(2) 0.0223(6) Uani 1 1 d . .
H19A H 0.282000 -0.002222 0.270386 0.027 Uiso 1 1 calc R U
C15 C 0.6088(3) 0.3453(3) 0.5042(3) 0.0319(8) Uani 1 1 d . .
H15A H 0.541637 0.386934 0.459631 0.048 Uiso 1 1 calc R U
H15B H 0.651479 0.392653 0.514638 0.048 Uiso 1 1 calc R U
H15C H 0.567740 0.309584 0.570796 0.048 Uiso 1 1 calc R U
C16 C 0.8182(4) 0.1879(3) 0.5250(3) 0.0325(8) Uani 1 1 d . .
H16A H 0.884250 0.135892 0.491168 0.049 Uiso 1 1 calc R U
H16B H 0.774490 0.150536 0.589278 0.049 Uiso 1 1 calc R U
H16C H 0.861010 0.232431 0.540270 0.049 Uiso 1 1 calc R U
Au1 Au 0.45438(2) 0.42319(2) 0.26584(2) 0.01438(4) Uani 1 1 d . .

loop_
_atom_site_aniso_label
_atom_site_aniso_U_11
_atom_site_aniso_U_22
_atom_site_aniso_U_33
_atom_site_aniso_U_23
_atom_site_aniso_U_13
_atom_site_aniso_U_12
S1 0.0200(4) 0.0164(4) 0.0274(4) 0.0023(3) -0.0081(3) -0.0037(3)
O4 0.0233(11) 0.0243(14) 0.0393(14) -0.0114(10) -0.0044(10) 0.0011(10)
N1 0.0134(11) 0.0116(13) 0.0126(11) -0.0033(9) -0.0005(9) -0.0035(9)
N2 0.0197(12) 0.0122(13) 0.0203(12) -0.0057(10) -0.0039(10) -0.0038(10)
N4 0.0222(13) 0.0266(16) 0.0239(14) -0.0129(11) -0.0003(11) -0.0059(11)
C1 0.0185(13) 0.0089(14) 0.0093(12) 0.0008(10) -0.0030(10) -0.0055(10)
O2 0.0314(12) 0.0170(13) 0.0329(13) -0.0060(10) -0.0042(10) -0.0082(10)
C7 0.0199(14) 0.0203(17) 0.0203(15) -0.0074(12) -0.0069(11) -0.0047(12)
N3 0.0230(13) 0.0197(15) 0.0228(13) -0.0082(11) -0.0018(10) -0.0057(11)
C2 0.0133(12) 0.0153(15) 0.0129(13) -0.0051(11) -0.0006(10) -0.0039(11)
O3 0.0270(12) 0.0340(15) 0.0327(13) -0.0099(11) 0.0032(10) -0.0134(11)
C5 0.0138(12) 0.0134(15) 0.0174(14) -0.0059(11) -0.0021(10) -0.0041(10)
O1 0.0201(11) 0.0324(16) 0.0510(16) -0.0047(12) -0.0037(11) -0.0076(10)
C6 0.0151(13) 0.0135(15) 0.0166(14) -0.0039(11) -0.0033(11) -0.0026(11)
C39 0.0212(14) 0.0121(15) 0.0159(14) -0.0057(11) -0.0058(11) -0.0019(11)
C33 0.0188(14) 0.0129(15) 0.0182(14) -0.0057(11) -0.0053(11) 0.0002(11)
C17 0.0191(14) 0.0143(15) 0.0137(13) -0.0009(11) -0.0035(11) -0.0051(11)
C3 0.0167(13) 0.0155(16) 0.0183(14) -0.0077(11) -0.0009(11) -0.0043(11)
C28 0.0201(14) 0.0162(16) 0.0176(14) -0.0083(11) -0.0044(11) -0.0013(11)
C4 0.0179(13) 0.0100(15) 0.0211(14) -0.0081(11) -0.0012(11) -0.0032(11)
C8 0.0160(13) 0.0170(16) 0.0285(16) -0.0070(12) -0.0056(12) -0.0070(11)
C32 0.0253(15) 0.0108(15) 0.0194(14) -0.0026(11) -0.0059(12) -0.0033(12)
C29 0.0218(14) 0.0133(16) 0.0244(16) -0.0046(12) -0.0090(12) 0.0003(12)
C9 0.0174(13) 0.0173(16) 0.0202(14) -0.0030(12) -0.0011(11) -0.0080(11)
C37 0.0248(15) 0.0185(17) 0.0185(14) -0.0056(12) -0.0037(12) -0.0071(12)
C22 0.0214(14) 0.0204(17) 0.0152(14) -0.0060(12) 0.0030(11) -0.0085(12)
C24 0.0157(13) 0.0210(17) 0.0219(15) -0.0051(12) -0.0052(11) -0.0040(12)
C27 0.0175(14) 0.0206(17) 0.0269(16) -0.0117(13) 0.0020(12) -0.0034(12)
C23 0.0205(14) 0.0235(18) 0.0202(15) -0.0095(12) -0.0042(12) -0.0078(12)
C11 0.0269(15) 0.0240(18) 0.0160(14) -0.0052(12) -0.0006(12) -0.0155(13)
C20 0.0191(15) 0.031(2) 0.0252(16) -0.0055(14) -0.0001(12) -0.0122(13)
C13 0.044(2) 0.045(2) 0.0192(16) -0.0132(15) 0.0073(14) -0.0307(18)
C36 0.0200(14) 0.0204(17) 0.0175(14) -0.0092(12) -0.0035(11) -0.0017(12)
C18 0.0246(15) 0.0163(16) 0.0203(15) 0.0007(12) -0.0009(12) -0.0102(12)
C31 0.0212(14) 0.0174(16) 0.0198(15) -0.0066(12) -0.0019(11) -0.0063(12)
C30 0.0170(14) 0.0176(17) 0.0317(17) -0.0081(13) -0.0088(12) -0.0014(12)
C25 0.0184(13) 0.0143(15) 0.0153(13) -0.0017(11) -0.0040(11) -0.0073(11)
C10 0.0150(13) 0.0172(16) 0.0186(14) -0.0061(11) -0.0013(11) -0.0058(11)
C26 0.0216(15) 0.0178(17) 0.0248(16) -0.0062(12) -0.0064(12) -0.0016(12)
C34 0.0226(14) 0.0126(15) 0.0162(14) -0.0045(11) -0.0056(11) -0.0036(11)
C14 0.0285(16) 0.0226(18) 0.0148(14) -0.0040(12) -0.0015(12) -0.0126(13)
C38 0.0236(15) 0.0138(16) 0.0186(14) -0.0025(11) -0.0061(12) -0.0035(12)
C35 0.0219(14) 0.0138(16) 0.0206(15) -0.0071(11) -0.0063(12) -0.0007(11)
C21 0.0131(13) 0.0260(18) 0.0231(15) -0.0088(13) 0.0005(11) -0.0031(12)
C12 0.0402(19) 0.030(2) 0.0202(16) 0.0037(14) -0.0134(14) -0.0166(16)
C19 0.0243(15) 0.0223(18) 0.0259(16) -0.0068(13) -0.0018(12) -0.0143(13)
C15 0.0340(18) 0.045(2) 0.0208(16) -0.0173(15) 0.0041(14) -0.0132(16)
C16 0.045(2) 0.035(2) 0.0192(16) -0.0021(14) -0.0087(15) -0.0161(17)
Au1 0.01599(6) 0.00947(6) 0.01770(6) -0.00422(4) -0.00344(4) -0.00229(4)

loop_
_atom_type_symbol
_atom_type_description
_atom_type_scat_dispersion_real
_atom_type_scat_dispersion_imag
_atom_type_scat_source
C C 0.0033 0.0016 'International Tables Vol C Tables 4.2.6.8 and 6.1.1.4'
H H 0.0000 0.0000 'International Tables Vol C Tables 4.2.6.8 and 6.1.1.4'
N N 0.0061 0.0033 'International Tables Vol C Tables 4.2.6.8 and 6.1.1.4'
S S 0.1246 0.1234 'International Tables Vol C Tables 4.2.6.8 and 6.1.1.4'
Au Au -2.0133 8.8022 'International Tables Vol C Tables 4.2.6.8 and 6.1.1.4'
O O 0.0106 0.0060 'International Tables Vol C Tables 4.2.6.8 and 6.1.1.4'

loop_
_geom_angle_atom_site_label_1
_geom_angle_atom_site_label_2
_geom_angle_atom_site_label_3
_geom_angle
C33 S1 C34 99.85(14)
C1 N1 C5 122.2(2)
C1 N1 C4 116.2(2)
C5 N1 C4 121.6(2)
C39 N2 C28 120.4(2)
C39 N2 Au1 120.39(19)
C28 N2 Au1 118.86(19)
O3 N4 O4 123.0(3)
O3 N4 C36 118.8(3)
O4 N4 C36 118.2(3)
N1 C1 C2 109.1(2)
N1 C1 Au1 118.6(2)
C2 C1 Au1 132.06(19)
C8 C7 C6 121.9(3)
C8 C7 H7A 119.1
C6 C7 H7A 119.1
O1 N3 O2 122.4(3)
O1 N3 C31 118.5(3)
O2 N3 C31 119.1(2)
C1 C2 C3 102.0(2)
C1 C2 C25 112.5(2)
C3 C2 C25 111.9(2)
C1 C2 C17 112.2(2)
C3 C2 C17 112.2(2)
C25 C2 C17 106.2(2)
C10 C5 C6 122.6(3)
C10 C5 N1 117.6(2)
C6 C5 N1 119.8(2)
C5 C6 C7 116.9(3)
C5 C6 C14 124.3(3)
C7 C6 C14 118.6(3)
N2 C39 C38 119.3(3)
N2 C39 C34 123.8(3)
C38 C39 C34 116.9(3)
C32 C33 C28 122.1(3)
C32 C33 S1 117.2(2)
C28 C33 S1 120.5(2)
C22 C17 C18 108.6(2)
C22 C17 C2 111.0(2)
C18 C17 C2 109.7(2)
C22 C17 H17A 109.2
C18 C17 H17A 109.2
C2 C17 H17A 109.2
C4 C3 C2 107.1(2)
C4 C3 H3A 110.3
C2 C3 H3A 110.3
C4 C3 H3B 110.3
C2 C3 H3B 110.3
H3A C3 H3B 108.6
N2 C28 C29 119.1(3)
N2 C28 C33 124.5(3)
C29 C28 C33 116.4(3)
N1 C4 C26 109.6(2)
N1 C4 C27 112.8(2)
C26 C4 C27 108.4(2)
N1 C4 C3 99.1(2)
C26 C4 C3 114.6(2)
C27 C4 C3 112.2(2)
C7 C8 C9 119.3(3)
C7 C8 H8A 120.4
C9 C8 H8A 120.4
C33 C32 C31 118.8(3)
C33 C32 H32A 120.6
C31 C32 H32A 120.6
C30 C29 C28 121.9(3)
C30 C29 H29A 119.1
C28 C29 H29A 119.1
C8 C9 C10 122.2(3)
C8 C9 H9A 118.9
C10 C9 H9A 118.9
C36 C37 C38 119.3(3)
C36 C37 H37A 120.3
C38 C37 H37A 120.3
C21 C22 C17 109.8(2)
C21 C22 H22A 109.7
C17 C22 H22A 109.7
C21 C22 H22B 109.7
C17 C22 H22B 109.7
H22A C22 H22B 108.2
C21 C24 C25 109.7(2)
C21 C24 H24A 109.7
C25 C24 H24A 109.7
C21 C24 H24B 109.7
C25 C24 H24B 109.7
H24A C24 H24B 108.2
C4 C27 H27A 109.5
C4 C27 H27B 109.5
H27A C27 H27B 109.5
C4 C27 H27C 109.5
H27A C27 H27C 109.5
H27B C27 H27C 109.5
C25 C23 C19 109.8(2)
C25 C23 H23A 109.7
C19 C23 H23A 109.7
C25 C23 H23B 109.7
C19 C23 H23B 109.7
H23A C23 H23B 108.2
C10 C11 C13 112.0(2)
C10 C11 C12 109.7(3)
C13 C11 C12 109.4(3)
C10 C11 H11A 108.5
C13 C11 H11A 108.5
C12 C11 H11A 108.5
C21 C20 C19 109.4(2)
C21 C20 H20A 109.8
C19 C20 H20A 109.8
C21 C20 H20B 109.8
C19 C20 H20B 109.8
H20A C20 H20B 108.2
C11 C13 H13A 109.5
C11 C13 H13B 109.5
H13A C13 H13B 109.5
C11 C13 H13C 109.5
H13A C13 H13C 109.5
H13B C13 H13C 109.5
C37 C36 C35 121.0(3)
C37 C36 N4 119.1(3)
C35 C36 N4 119.9(3)
C19 C18 C17 109.9(2)
C19 C18 H18A 109.7
C17 C18 H18A 109.7
C19 C18 H18B 109.7
C17 C18 H18B 109.7
H18A C18 H18B 108.2
C30 C31 C32 121.1(3)
C30 C31 N3 119.4(3)
C32 C31 N3 119.5(3)
C31 C30 C29 119.6(3)
C31 C30 H30A 120.2
C29 C30 H30A 120.2
C23 C25 C24 107.9(2)
C23 C25 C2 109.1(2)
C24 C25 C2 112.8(2)
C23 C25 H25A 109.0
C24 C25 H25A 109.0
C2 C25 H25A 109.0
C9 C10 C5 116.9(3)
C9 C10 C11 119.0(3)
C5 C10 C11 123.9(2)
C4 C26 H26A 109.5
C4 C26 H26B 109.5
H26A C26 H26B 109.5
C4 C26 H26C 109.5
H26A C26 H26C 109.5
H26B C26 H26C 109.5
C35 C34 C39 121.0(3)
C35 C34 S1 117.6(2)
C39 C34 S1 120.9(2)
C6 C14 C16 111.7(2)
C6 C14 C15 110.2(3)
C16 C14 C15 110.3(3)
C6 C14 H14A 108.2
C16 C14 H14A 108.2
C15 C14 H14A 108.2
C37 C38 C39 122.2(3)
C37 C38 H38A 118.9
C39 C38 H38A 118.9
C36 C35 C34 119.6(3)
C36 C35 H35A 120.2
C34 C35 H35A 120.2
C24 C21 C20 108.9(3)
C24 C21 C22 109.1(2)
C20 C21 C22 110.6(3)
C24 C21 H21A 109.4
C20 C21 H21A 109.4
C22 C21 H21A 109.4
C11 C12 H12A 109.5
C11 C12 H12B 109.5
H12A C12 H12B 109.5
C11 C12 H12C 109.5
H12A C12 H12C 109.5
H12B C12 H12C 109.5
C18 C19 C20 108.7(3)
C18 C19 C23 109.3(2)
C20 C19 C23 109.8(3)
C18 C19 H19A 109.7
C20 C19 H19A 109.7
C23 C19 H19A 109.7
C14 C15 H15A 109.5
C14 C15 H15B 109.5
H15A C15 H15B 109.5
C14 C15 H15C 109.5
H15A C15 H15C 109.5
H15B C15 H15C 109.5
C14 C16 H16A 109.5
C14 C16 H16B 109.5
H16A C16 H16B 109.5
C14 C16 H16C 109.5
H16A C16 H16C 109.5
H16B C16 H16C 109.5
C1 Au1 N2 173.65(10)

loop_
_geom_bond_atom_site_label_1
_geom_bond_atom_site_label_2
_geom_bond_distance
S1 C33 1.768(3)
S1 C34 1.759(3)
O4 N4 1.239(4)
N1 C1 1.311(3)
N1 C5 1.459(4)
N1 C4 1.514(4)
N2 C39 1.386(4)
N2 C28 1.384(4)
N2 Au1 2.055(3)
N4 O3 1.228(3)
N4 C36 1.451(4)
C1 C2 1.526(4)
C1 Au1 1.992(3)
O2 N3 1.227(3)
C7 C8 1.380(4)
C7 C6 1.397(4)
C7 H7A 0.9300
N3 O1 1.232(3)
N3 C31 1.449(4)
C2 C3 1.547(4)
C2 C25 1.556(4)
C2 C17 1.567(4)
C5 C10 1.410(4)
C5 C6 1.402(4)
C6 C14 1.525(4)
C39 C38 1.402(4)
C39 C34 1.422(4)
C33 C32 1.379(4)
C33 C28 1.417(4)
C17 C22 1.535(4)
C17 C18 1.538(4)
C17 H17A 0.9800
C3 C4 1.535(4)
C3 H3A 0.9700
C3 H3B 0.9700
C28 C29 1.406(4)
C4 C26 1.527(4)
C4 C27 1.527(4)
C8 C9 1.381(4)
C8 H8A 0.9300
C32 C31 1.399(4)
C32 H32A 0.9300
C29 C30 1.388(4)
C29 H29A 0.9300
C9 C10 1.387(4)
C9 H9A 0.9300
C37 C36 1.377(4)
C37 C38 1.381(4)
C37 H37A 0.9300
C22 C21 1.528(4)
C22 H22A 0.9700
C22 H22B 0.9700
C24 C21 1.533(4)
C24 C25 1.536(4)
C24 H24A 0.9700
C24 H24B 0.9700
C27 H27A 0.9600
C27 H27B 0.9600
C27 H27C 0.9600
C23 C25 1.533(4)
C23 C19 1.543(4)
C23 H23A 0.9700
C23 H23B 0.9700
C11 C10 1.519(4)
C11 C13 1.536(4)
C11 C12 1.537(5)
C11 H11A 0.9800
C20 C21 1.525(5)
C20 C19 1.526(4)
C20 H20A 0.9700
C20 H20B 0.9700
C13 H13A 0.9600
C13 H13B 0.9600
C13 H13C 0.9600
C36 C35 1.390(4)
C18 C19 1.535(4)
C18 H18A 0.9700
C18 H18B 0.9700
C31 C30 1.367(4)
C30 H30A 0.9300
C25 H25A 0.9800
C26 H26A 0.9600
C26 H26B 0.9600
C26 H26C 0.9600
C34 C35 1.385(4)
C14 C16 1.535(4)
C14 C15 1.539(4)
C14 H14A 0.9800
C38 H38A 0.9300
C35 H35A 0.9300
C21 H21A 0.9800
C12 H12A 0.9600
C12 H12B 0.9600
C12 H12C 0.9600
C19 H19A 0.9800
C15 H15A 0.9600
C15 H15B 0.9600
C15 H15C 0.9600
C16 H16A 0.9600
C16 H16B 0.9600
C16 H16C 0.9600

loop_
_geom_torsion_atom_site_label_1
_geom_torsion_atom_site_label_2
_geom_torsion_atom_site_label_3
_geom_torsion_atom_site_label_4
_geom_torsion
C5 N1 C1 C2 -179.7(2)
C4 N1 C1 C2 -1.1(3)
C5 N1 C1 Au1 5.2(3)
C4 N1 C1 Au1 -176.22(17)
N1 C1 C2 C3 -14.6(3)
Au1 C1 C2 C3 159.6(2)
N1 C1 C2 C25 -134.7(2)
Au1 C1 C2 C25 39.5(3)
N1 C1 C2 C17 105.7(2)
Au1 C1 C2 C17 -80.1(3)
C1 N1 C5 C10 -94.3(3)
C4 N1 C5 C10 87.2(3)
C1 N1 C5 C6 83.8(3)
C4 N1 C5 C6 -94.7(3)
C10 C5 C6 C7 -3.6(4)
N1 C5 C6 C7 178.3(2)
C10 C5 C6 C14 171.3(3)
N1 C5 C6 C14 -6.8(4)
C8 C7 C6 C5 -1.1(4)
C8 C7 C6 C14 -176.2(3)
C28 N2 C39 C38 -159.6(3)
Au1 N2 C39 C38 27.0(3)
C28 N2 C39 C34 20.2(4)
Au1 N2 C39 C34 -153.1(2)
C34 S1 C33 C32 -159.9(2)
C34 S1 C33 C28 25.9(3)
C1 C2 C17 C22 65.4(3)
C3 C2 C17 C22 179.5(2)
C25 C2 C17 C22 -57.9(3)
C1 C2 C17 C18 -174.6(2)
C3 C2 C17 C18 -60.5(3)
C25 C2 C17 C18 62.1(3)
C1 C2 C3 C4 24.5(3)
C25 C2 C3 C4 145.0(2)
C17 C2 C3 C4 -95.7(3)
C39 N2 C28 C29 158.2(3)
Au1 N2 C28 C29 -28.4(3)
C39 N2 C28 C33 -22.0(4)
Au1 N2 C28 C33 151.5(2)
C32 C33 C28 N2 -178.8(3)
S1 C33 C28 N2 -4.9(4)
C32 C33 C28 C29 1.0(4)
S1 C33 C28 C29 174.9(2)
C1 N1 C4 C26 -104.1(3)
C5 N1 C4 C26 74.5(3)
C1 N1 C4 C27 135.1(2)
C5 N1 C4 C27 -46.3(3)
C1 N1 C4 C3 16.3(3)
C5 N1 C4 C3 -165.1(2)
C2 C3 C4 N1 -24.2(3)
C2 C3 C4 C26 92.4(3)
C2 C3 C4 C27 -143.5(2)
C6 C7 C8 C9 3.9(5)
C28 C33 C32 C31 1.7(4)
S1 C33 C32 C31 -172.4(2)
N2 C28 C29 C30 177.0(3)
C33 C28 C29 C30 -2.8(4)
C7 C8 C9 C10 -2.1(5)
C18 C17 C22 C21 -58.7(3)
C2 C17 C22 C21 61.9(3)
C38 C37 C36 C35 1.1(4)
C38 C37 C36 N4 -179.2(3)
O3 N4 C36 C37 -2.5(4)
O4 N4 C36 C37 177.9(3)
O3 N4 C36 C35 177.2(3)
O4 N4 C36 C35 -2.5(4)
C22 C17 C18 C19 60.6(3)
C2 C17 C18 C19 -60.9(3)
C33 C32 C31 C30 -2.8(4)
C33 C32 C31 N3 177.4(3)
O1 N3 C31 C30 5.3(4)
O2 N3 C31 C30 -175.4(3)
O1 N3 C31 C32 -174.9(3)
O2 N3 C31 C32 4.4(4)
C32 C31 C30 C29 1.1(5)
N3 C31 C30 C29 -179.1(3)
C28 C29 C30 C31 1.8(5)
C19 C23 C25 C24 -60.0(3)
C19 C23 C25 C2 62.9(3)
C21 C24 C25 C23 61.6(3)
C21 C24 C25 C2 -59.0(3)
C1 C2 C25 C23 174.0(2)
C3 C2 C25 C23 59.8(3)
C17 C2 C25 C23 -62.9(3)
C1 C2 C25 C24 -66.1(3)
C3 C2 C25 C24 179.7(2)
C17 C2 C25 C24 57.0(3)
C8 C9 C10 C5 -2.3(4)
C8 C9 C10 C11 172.2(3)
C6 C5 C10 C9 5.2(4)
N1 C5 C10 C9 -176.7(2)
C6 C5 C10 C11 -169.0(3)
N1 C5 C10 C11 9.1(4)
C13 C11 C10 C9 54.2(4)
C12 C11 C10 C9 -67.6(3)
C13 C11 C10 C5 -131.7(3)
C12 C11 C10 C5 106.5(3)
N2 C39 C34 C35 179.7(3)
C38 C39 C34 C35 -0.5(4)
N2 C39 C34 S1 8.2(4)
C38 C39 C34 S1 -171.9(2)
C33 S1 C34 C35 160.8(2)
C33 S1 C34 C39 -27.5(3)
C5 C6 C14 C16 127.3(3)
C7 C6 C14 C16 -57.9(4)
C5 C6 C14 C15 -109.7(3)
C7 C6 C14 C15 65.1(3)
C36 C37 C38 C39 -2.8(4)
N2 C39 C38 C37 -177.7(3)
C34 C39 C38 C37 2.5(4)
C37 C36 C35 C34 0.8(4)
N4 C36 C35 C34 -178.9(3)
C39 C34 C35 C36 -1.1(4)
S1 C34 C35 C36 170.6(2)
C25 C24 C21 C20 -62.1(3)
C25 C24 C21 C22 58.8(3)
C19 C20 C21 C24 60.4(3)
C19 C20 C21 C22 -59.6(3)
C17 C22 C21 C24 -60.8(3)
C17 C22 C21 C20 59.0(3)
C17 C18 C19 C20 -61.5(3)
C17 C18 C19 C23 58.4(3)
C21 C20 C19 C18 60.1(3)
C21 C20 C19 C23 -59.3(3)
C25 C23 C19 C18 -59.5(3)
C25 C23 C19 C20 59.6(3)
